data_1548834
loop_
_publ_author_name
'Huang, Rong'
'Jiang, Bo-Guang'
'Li, Xiao-Nian'
'Wang, Ya-Ting'
'Liu, Si-Si'
'Zheng, Kai-Xuan'
'He, Jian'
'Wu, Shao-Hua'

_publ_section_title
;
 Polyoxygenated Cyclohexenoids with Promising \a-Glycosidase Inhibitory
 Activity Produced by Phomopsis sp. YE3250, an Endophytic Fungus Derived
 from Paeonia delavayi.
;
_journal_name_full 'Journal of agricultural and food chemistry'
_journal_paper_doi 10.1021/acs.jafc.7b04998
_journal_year 2018
_chemical_absolute_configuration ad
_chemical_formula_moiety 'C18 H32 O6, H2 O'
_chemical_formula_sum 'C18 H34 O7'
_chemical_formula_weight 362.45
_chemical_name_systematic
; 
 ? 
;
_space_group_IT_number 19
_symmetry_cell_setting orthorhombic
_symmetry_space_group_name_Hall 'P 2ac 2ab'
_symmetry_space_group_name_H-M 'P 21 21 21'
_atom_sites_solution_hydrogens geom
_atom_sites_solution_primary direct
_atom_sites_solution_secondary difmap
_audit_creation_method SHELXL-97
_cell_angle_alpha 90.00
_cell_angle_beta 90.00
_cell_angle_gamma 90.00
_cell_formula_units_Z 4
_cell_length_a 4.668
_cell_length_b 9.78500(10)
_cell_length_c 41.7773(5)
_cell_measurement_reflns_used 9993
_cell_measurement_temperature 100(2)
_cell_measurement_theta_max 69.19
_cell_measurement_theta_min 4.23
_cell_volume 1908.24(3)
_computing_cell_refinement 'Bruker SAINT'
_computing_data_collection 'Bruker APEX2'
_computing_data_reduction 'Bruker SAINT'
_computing_molecular_graphics 'Bruker SHELXTL'
_computing_publication_material 'Bruker SHELXTL'
_computing_structure_refinement 'SHELXL-97 (Sheldrick, 2008)'
_computing_structure_solution 'SHELXS-97 (Sheldrick, 2008)'
_diffrn_ambient_temperature 100(2)
_diffrn_measured_fraction_theta_full 0.947
_diffrn_measured_fraction_theta_max 0.947
_diffrn_measurement_device_type 'Bruker APEX-II CCD'
_diffrn_measurement_method '\f and \w scans'
_diffrn_radiation_monochromator graphite
_diffrn_radiation_source 'fine-focus sealed tube'
_diffrn_radiation_type CuK\a
_diffrn_radiation_wavelength 1.54178
_diffrn_reflns_av_R_equivalents 0.0229
_diffrn_reflns_av_sigmaI/netI 0.0204
_diffrn_reflns_limit_h_max 4
_diffrn_reflns_limit_h_min -5
_diffrn_reflns_limit_k_max 11
_diffrn_reflns_limit_k_min -11
_diffrn_reflns_limit_l_max 50
_diffrn_reflns_limit_l_min -45
_diffrn_reflns_number 11914
_diffrn_reflns_theta_full 69.62
_diffrn_reflns_theta_max 69.62
_diffrn_reflns_theta_min 2.11
_exptl_absorpt_coefficient_mu 0.790
_exptl_absorpt_correction_T_max 0.9323
_exptl_absorpt_correction_T_min 0.5366
_exptl_absorpt_correction_type multi-scan
_exptl_absorpt_process_details sadabs
_exptl_crystal_colour colourless
_exptl_crystal_density_diffrn 1.262
_exptl_crystal_density_method 'not measured'
_exptl_crystal_description needle
_exptl_crystal_F_000 792
_exptl_crystal_size_max 0.90
_exptl_crystal_size_mid 0.12
_exptl_crystal_size_min 0.09
_refine_diff_density_max 0.182
_refine_diff_density_min -0.248
_refine_diff_density_rms 0.058
_refine_ls_abs_structure_details 'Flack H D (1983), Acta Cryst. A39, 876-881'
_refine_ls_abs_structure_Flack 0.06(13)
_refine_ls_extinction_method none
_refine_ls_goodness_of_fit_ref 1.096
_refine_ls_hydrogen_treatment constr
_refine_ls_matrix_type full
_refine_ls_number_parameters 235
_refine_ls_number_reflns 3359
_refine_ls_number_restraints 0
_refine_ls_restrained_S_all 1.096
_refine_ls_R_factor_all 0.0280
_refine_ls_R_factor_gt 0.0278
_refine_ls_shift/su_max 0.000
_refine_ls_shift/su_mean 0.000
_refine_ls_structure_factor_coef Fsqd
_refine_ls_weighting_details 'calc w=1/[\s^2^(Fo^2^)+(0.0421P)^2^+0.3510P] where P=(Fo^2^+2Fc^2^)/3'
_refine_ls_weighting_scheme calc
_refine_ls_wR_factor_gt 0.0742
_refine_ls_wR_factor_ref 0.0744
_reflns_number_gt 3340
_reflns_number_total 3359
_reflns_threshold_expression >2sigma(I)
_cod_data_source_file jf7b04998_si_002.cif
_cod_data_source_block cu_yd_wsh_1_0m
_cod_depositor_comments
;
The following automatic conversions were performed:

'_symmetry_cell_setting' value 'Orthorhombic' changed to
'orthorhombic' according to
/home/data/users/saulius/crontab/automatic-downloads/rss-feeds/ACS/lib/dictionaries/cif_core.dic
dictionary named 'cif_core.dic' version 2.4.2 from 2011-04-26.

Automatic conversion script
Id: cif_fix_values 4973 2017-02-22 13:04:09Z antanas 
;
_cod_database_code 1548834

loop_
_symmetry_equiv_pos_as_xyz
'x, y, z'
'x+1/2, -y+1/2, -z'
'-x, y+1/2, -z+1/2'
'-x+1/2, -y, z+1/2'

loop_
_atom_site_label
_atom_site_type_symbol
_atom_site_fract_x
_atom_site_fract_y
_atom_site_fract_z
_atom_site_U_iso_or_equiv
_atom_site_adp_type
_atom_site_occupancy
_atom_site_symmetry_multiplicity
_atom_site_calc_flag
_atom_site_refinement_flags
O3 O -0.3758(2) 1.46586(9) 0.24230(2) 0.0244(2) Uani 1 1 d .
H3 H -0.2319 1.4805 0.2539 0.037 Uiso 1 1 calc R
O1S O 0.3686(2) 0.31484(8) 0.303558(19) 0.0203(2) Uani 1 1 d .
H1SA H 0.4795 0.2990 0.2880 0.037(5) Uiso 1 1 d R
H1SB H 0.2951 0.2424 0.3084 0.043(5) Uiso 1 1 d R
O1 O -0.0193(2) 1.02047(8) 0.213484(19) 0.0207(2) Uani 1 1 d .
H1 H -0.1156 0.9515 0.2082 0.031 Uiso 1 1 calc R
O4 O -0.2298(2) 1.55656(9) 0.17785(2) 0.0238(2) Uani 1 1 d .
H4 H -0.3734 1.5312 0.1673 0.036 Uiso 1 1 calc R
O5 O 0.3208(2) 1.49655(8) 0.14068(2) 0.0210(2) Uani 1 1 d .
H5 H 0.2512 1.5757 0.1405 0.031 Uiso 1 1 calc R
O6 O 0.2791(2) 0.77010(8) 0.14179(2) 0.0237(2) Uani 1 1 d .
H6 H 0.3750 0.8025 0.1570 0.036 Uiso 1 1 calc R
O2 O -0.3093(3) 1.19652(10) 0.25677(2) 0.0322(3) Uani 1 1 d .
H2 H -0.3740 1.1179 0.2531 0.048 Uiso 1 1 calc R
C5 C -0.2998(3) 1.37549(12) 0.21712(3) 0.0187(3) Uani 1 1 d .
H5A H -0.4801 1.3494 0.2057 0.022 Uiso 1 1 calc R
C6 C -0.1009(3) 1.44148(12) 0.19263(3) 0.0176(3) Uani 1 1 d .
H6A H 0.0730 1.4742 0.2043 0.021 Uiso 1 1 calc R
C1 C -0.0028(3) 1.33718(12) 0.16783(3) 0.0171(2) Uani 1 1 d .
C2 C -0.0144(3) 1.20119(12) 0.17251(3) 0.0155(2) Uani 1 1 d .
C1' C 0.1115(3) 1.10377(12) 0.14950(3) 0.0167(2) Uani 1 1 d .
H1' H 0.2783 1.1328 0.1384 0.020 Uiso 1 1 calc R
C2' C 0.0139(3) 0.97919(12) 0.14284(3) 0.0177(2) Uani 1 1 d .
H2' H -0.1653 0.9521 0.1516 0.021 Uiso 1 1 calc R
C3' C 0.1737(3) 0.87961(12) 0.12221(3) 0.0182(3) Uani 1 1 d .
H3' H 0.3396 0.9274 0.1120 0.022 Uiso 1 1 calc R
C4' C -0.0099(3) 0.81497(12) 0.09620(3) 0.0203(3) Uani 1 1 d .
H4'1 H -0.1026 0.8883 0.0836 0.024 Uiso 1 1 calc R
H4'2 H -0.1631 0.7601 0.1064 0.024 Uiso 1 1 calc R
C5' C 0.1617(3) 0.72340(13) 0.07366(3) 0.0213(3) Uani 1 1 d .
H5'1 H 0.3144 0.7785 0.0635 0.026 Uiso 1 1 calc R
H5'2 H 0.2555 0.6506 0.0864 0.026 Uiso 1 1 calc R
C6' C -0.0196(3) 0.65728(13) 0.04757(3) 0.0242(3) Uani 1 1 d .
H6'1 H -0.1724 0.6020 0.0577 0.029 Uiso 1 1 calc R
H6'2 H -0.1130 0.7299 0.0348 0.029 Uiso 1 1 calc R
C7' C 0.1550(3) 0.56619(13) 0.02535(3) 0.0242(3) Uani 1 1 d .
H7'1 H 0.2446 0.4927 0.0382 0.029 Uiso 1 1 calc R
H7'2 H 0.3112 0.6213 0.0158 0.029 Uiso 1 1 calc R
C8' C -0.0183(3) 0.50106(13) -0.00160(3) 0.0247(3) Uani 1 1 d .
H8'1 H -0.1717 0.4440 0.0079 0.030 Uiso 1 1 calc R
H8'2 H -0.1111 0.5742 -0.0143 0.030 Uiso 1 1 calc R
C9' C 0.1619(3) 0.41297(13) -0.02389(3) 0.0245(3) Uani 1 1 d .
H9'1 H 0.2575 0.3411 -0.0111 0.029 Uiso 1 1 calc R
H9'2 H 0.3134 0.4706 -0.0335 0.029 Uiso 1 1 calc R
C10' C -0.0077(3) 0.34498(14) -0.05067(3) 0.0262(3) Uani 1 1 d .
H10A H -0.1570 0.2858 -0.0411 0.031 Uiso 1 1 calc R
H10B H -0.1054 0.4164 -0.0634 0.031 Uiso 1 1 calc R
C11' C 0.1787(4) 0.25951(15) -0.07277(3) 0.0315(3) Uani 1 1 d .
H11A H 0.3190 0.3186 -0.0834 0.047 Uiso 1 1 calc R
H11B H 0.0581 0.2151 -0.0889 0.047 Uiso 1 1 calc R
H11C H 0.2791 0.1897 -0.0602 0.047 Uiso 1 1 calc R
C4 C -0.1618(3) 1.24455(12) 0.22941(3) 0.0186(3) Uani 1 1 d .
H4A H 0.0405 1.2652 0.2356 0.022 Uiso 1 1 calc R
C3 C -0.1582(3) 1.14051(11) 0.20229(3) 0.0175(3) Uani 1 1 d .
H3A H -0.3606 1.1169 0.1968 0.021 Uiso 1 1 calc R
C7 C 0.0967(3) 1.39884(12) 0.13660(3) 0.0197(3) Uani 1 1 d .
H7A H 0.1652 1.3248 0.1224 0.024 Uiso 1 1 calc R
H7B H -0.0679 1.4437 0.1260 0.024 Uiso 1 1 calc R

loop_
_atom_site_aniso_label
_atom_site_aniso_U_11
_atom_site_aniso_U_22
_atom_site_aniso_U_33
_atom_site_aniso_U_23
_atom_site_aniso_U_13
_atom_site_aniso_U_12
O3 0.0237(5) 0.0250(4) 0.0244(4) -0.0108(4) -0.0003(4) 0.0056(4)
O1S 0.0280(5) 0.0146(4) 0.0183(4) 0.0004(3) 0.0061(4) -0.0015(4)
O1 0.0313(5) 0.0132(4) 0.0175(4) 0.0005(3) -0.0023(4) -0.0016(4)
O4 0.0291(5) 0.0143(4) 0.0279(5) -0.0032(3) -0.0077(4) 0.0040(4)
O5 0.0235(5) 0.0123(4) 0.0270(4) 0.0018(3) -0.0015(4) -0.0006(3)
O6 0.0373(6) 0.0130(4) 0.0207(4) -0.0010(3) -0.0076(4) 0.0021(4)
O2 0.0490(7) 0.0223(5) 0.0254(5) -0.0079(4) 0.0189(5) -0.0119(4)
C5 0.0168(6) 0.0187(6) 0.0205(6) -0.0075(5) -0.0007(5) 0.0015(5)
C6 0.0192(6) 0.0140(5) 0.0196(6) -0.0026(4) -0.0044(5) 0.0023(5)
C1 0.0160(6) 0.0176(6) 0.0177(6) -0.0020(4) -0.0031(4) 0.0007(5)
C2 0.0137(6) 0.0171(5) 0.0157(5) -0.0017(4) -0.0029(5) 0.0001(4)
C1' 0.0209(7) 0.0157(6) 0.0135(5) 0.0015(4) -0.0002(4) 0.0012(5)
C2' 0.0217(7) 0.0174(6) 0.0140(5) 0.0002(4) 0.0012(5) -0.0002(5)
C3' 0.0245(7) 0.0131(5) 0.0170(5) 0.0012(4) 0.0019(5) 0.0010(5)
C4' 0.0256(7) 0.0171(5) 0.0184(6) -0.0016(4) -0.0002(5) 0.0028(5)
C5' 0.0278(7) 0.0196(6) 0.0165(6) -0.0029(5) 0.0005(5) 0.0024(5)
C6' 0.0297(7) 0.0227(6) 0.0200(6) -0.0047(5) -0.0011(5) 0.0035(6)
C7' 0.0310(8) 0.0225(6) 0.0192(6) -0.0052(5) 0.0007(5) 0.0023(6)
C8' 0.0306(8) 0.0241(6) 0.0194(6) -0.0039(5) -0.0004(5) 0.0032(6)
C9' 0.0316(8) 0.0235(6) 0.0184(6) -0.0041(5) 0.0011(5) 0.0013(6)
C10' 0.0328(8) 0.0263(6) 0.0195(6) -0.0057(5) -0.0023(5) 0.0021(6)
C11' 0.0382(9) 0.0345(8) 0.0217(6) -0.0105(6) -0.0005(6) 0.0022(7)
C4 0.0224(7) 0.0173(6) 0.0162(6) -0.0031(4) 0.0035(5) -0.0029(5)
C3 0.0205(7) 0.0142(5) 0.0178(5) -0.0025(4) 0.0000(5) -0.0004(5)
C7 0.0261(7) 0.0130(5) 0.0200(6) -0.0016(4) -0.0017(5) -0.0016(5)

loop_
_atom_type_symbol
_atom_type_description
_atom_type_scat_dispersion_real
_atom_type_scat_dispersion_imag
_atom_type_scat_source
C C 0.0181 0.0091 'International Tables Vol C Tables 4.2.6.8 and 6.1.1.4'
H H 0.0000 0.0000 'International Tables Vol C Tables 4.2.6.8 and 6.1.1.4'
O O 0.0492 0.0322 'International Tables Vol C Tables 4.2.6.8 and 6.1.1.4'

loop_
_geom_angle_atom_site_label_1
_geom_angle_atom_site_label_2
_geom_angle_atom_site_label_3
_geom_angle
C5 O3 H3 109.5
H1SA O1S H1SB 106.8
C3 O1 H1 109.5
C6 O4 H4 109.5
C7 O5 H5 109.5
C3' O6 H6 109.5
C4 O2 H2 109.5
O3 C5 C4 112.32(9)
O3 C5 C6 112.67(10)
C4 C5 C6 108.96(10)
O3 C5 H5A 107.5
C4 C5 H5A 107.5
C6 C5 H5A 107.5
O4 C6 C1 111.28(9)
O4 C6 C5 111.71(11)
C1 C6 C5 110.81(10)
O4 C6 H6A 107.6
C1 C6 H6A 107.6
C5 C6 H6A 107.6
C2 C1 C7 122.18(11)
C2 C1 C6 123.43(11)
C7 C1 C6 114.33(10)
C1 C2 C1' 121.86(11)
C1 C2 C3 121.23(10)
C1' C2 C3 116.91(10)
C2' C1' C2 126.26(12)
C2' C1' H1' 116.9
C2 C1' H1' 116.9
C1' C2' C3' 123.03(12)
C1' C2' H2' 118.5
C3' C2' H2' 118.5
O6 C3' C2' 109.14(9)
O6 C3' C4' 106.85(9)
C2' C3' C4' 113.61(11)
O6 C3' H3' 109.0
C2' C3' H3' 109.0
C4' C3' H3' 109.0
C3' C4' C5' 112.88(11)
C3' C4' H4'1 109.0
C5' C4' H4'1 109.0
C3' C4' H4'2 109.0
C5' C4' H4'2 109.0
H4'1 C4' H4'2 107.8
C6' C5' C4' 113.50(11)
C6' C5' H5'1 108.9
C4' C5' H5'1 108.9
C6' C5' H5'2 108.9
C4' C5' H5'2 108.9
H5'1 C5' H5'2 107.7
C7' C6' C5' 112.76(11)
C7' C6' H6'1 109.0
C5' C6' H6'1 109.0
C7' C6' H6'2 109.0
C5' C6' H6'2 109.0
H6'1 C6' H6'2 107.8
C6' C7' C8' 114.22(12)
C6' C7' H7'1 108.7
C8' C7' H7'1 108.7
C6' C7' H7'2 108.7
C8' C7' H7'2 108.7
H7'1 C7' H7'2 107.6
C9' C8' C7' 113.24(12)
C9' C8' H8'1 108.9
C7' C8' H8'1 108.9
C9' C8' H8'2 108.9
C7' C8' H8'2 108.9
H8'1 C8' H8'2 107.7
C8' C9' C10' 114.15(12)
C8' C9' H9'1 108.7
C10' C9' H9'1 108.7
C8' C9' H9'2 108.7
C10' C9' H9'2 108.7
H9'1 C9' H9'2 107.6
C11' C10' C9' 112.89(12)
C11' C10' H10A 109.0
C9' C10' H10A 109.0
C11' C10' H10B 109.0
C9' C10' H10B 109.0
H10A C10' H10B 107.8
C10' C11' H11A 109.5
C10' C11' H11B 109.5
H11A C11' H11B 109.5
C10' C11' H11C 109.5
H11A C11' H11C 109.5
H11B C11' H11C 109.5
O2 C4 C5 110.25(11)
O2 C4 C3 112.61(9)
C5 C4 C3 108.41(9)
O2 C4 H4A 108.5
C5 C4 H4A 108.5
C3 C4 H4A 108.5
O1 C3 C4 108.22(9)
O1 C3 C2 112.81(10)
C4 C3 C2 110.46(9)
O1 C3 H3A 108.4
C4 C3 H3A 108.4
C2 C3 H3A 108.4
O5 C7 C1 112.93(10)
O5 C7 H7A 109.0
C1 C7 H7A 109.0
O5 C7 H7B 109.0
C1 C7 H7B 109.0
H7A C7 H7B 107.8

loop_
_geom_bond_atom_site_label_1
_geom_bond_atom_site_label_2
_geom_bond_distance
O3 C5 1.4193(14)
O3 H3 0.8400
O1S H1SA 0.8462
O1S H1SB 0.8131
O1 C3 1.4208(14)
O1 H1 0.8400
O4 C6 1.4182(15)
O4 H4 0.8400
O5 C7 1.4271(15)
O5 H5 0.8400
O6 C3' 1.4353(14)
O6 H6 0.8400
O2 C4 1.4145(15)
O2 H2 0.8400
C5 C4 1.5232(17)
C5 C6 1.5250(17)
C5 H5A 1.0000
C6 C1 1.5246(16)
C6 H6A 1.0000
C1 C2 1.3460(17)
C1 C7 1.5108(17)
C2 C1' 1.4759(16)
C2 C3 1.5330(16)
C1' C2' 1.3308(17)
C1' H1' 0.9500
C2' C3' 1.4997(16)
C2' H2' 0.9500
C3' C4' 1.5214(17)
C3' H3' 1.0000
C4' C5' 1.5271(16)
C4' H4'1 0.9900
C4' H4'2 0.9900
C5' C6' 1.5243(17)
C5' H5'1 0.9900
C5' H5'2 0.9900
C6' C7' 1.5235(17)
C6' H6'1 0.9900
C6' H6'2 0.9900
C7' C8' 1.5259(17)
C7' H7'1 0.9900
C7' H7'2 0.9900
C8' C9' 1.5223(17)
C8' H8'1 0.9900
C8' H8'2 0.9900
C9' C10' 1.5235(18)
C9' H9'1 0.9900
C9' H9'2 0.9900
C10' C11' 1.5196(18)
C10' H10A 0.9900
C10' H10B 0.9900
C11' H11A 0.9800
C11' H11B 0.9800
C11' H11C 0.9800
C4 C3 1.5234(15)
C4 H4A 1.0000
C3 H3A 1.0000
C7 H7A 0.9900
C7 H7B 0.9900

loop_
_geom_hbond_atom_site_label_D
_geom_hbond_atom_site_label_H
_geom_hbond_atom_site_label_A
_geom_hbond_distance_DH
_geom_hbond_distance_HA
_geom_hbond_distance_DA
_geom_hbond_angle_DHA
_geom_hbond_site_symmetry_A
O3 H3 O1 0.84 1.84 2.6645(13) 166.5 3
O1S H1SA O2 0.85 1.92 2.7243(13) 159.0 1_645
O1S H1SA O3 0.85 2.60 3.1870(12) 127.5 1_645
O1S H1SB O4 0.81 1.93 2.7223(12) 164.0 3_535
O1 H1 O1S 0.84 1.85 2.6859(12) 172.5 3
O4 H4 O5 0.84 1.84 2.6755(13) 172.1 1_455
O5 H5 O6 0.84 1.91 2.6842(11) 153.2 1_565
O6 H6 O1S 0.84 2.04 2.8472(13) 161.2 3_655
O2 H2 O3 0.84 1.90 2.6938(13) 156.8 3_445

loop_
_geom_torsion_atom_site_label_1
_geom_torsion_atom_site_label_2
_geom_torsion_atom_site_label_3
_geom_torsion_atom_site_label_4
_geom_torsion
O3 C5 C6 O4 -60.62(13)
C4 C5 C6 O4 174.02(9)
O3 C5 C6 C1 174.68(10)
C4 C5 C6 C1 49.33(13)
O4 C6 C1 C2 -144.25(12)
C5 C6 C1 C2 -19.31(17)
O4 C6 C1 C7 32.98(16)
C5 C6 C1 C7 157.92(11)
C7 C1 C2 C1' 9.85(19)
C6 C1 C2 C1' -173.13(11)
C7 C1 C2 C3 -170.56(12)
C6 C1 C2 C3 6.46(19)
C1 C2 C1' C2' -147.37(13)
C3 C2 C1' C2' 33.04(17)
C2 C1' C2' C3' -172.20(11)
C1' C2' C3' O6 109.81(13)
C1' C2' C3' C4' -131.07(12)
O6 C3' C4' C5' -64.53(13)
C2' C3' C4' C5' 175.05(10)
C3' C4' C5' C6' 179.70(10)
C4' C5' C6' C7' -179.92(11)
C5' C6' C7' C8' -178.53(10)
C6' C7' C8' C9' 178.79(11)
C7' C8' C9' C10' 179.04(11)
C8' C9' C10' C11' 179.15(11)
O3 C5 C4 O2 42.01(14)
C6 C5 C4 O2 167.57(9)
O3 C5 C4 C3 165.70(10)
C6 C5 C4 C3 -68.74(12)
O2 C4 C3 O1 -59.97(14)
C5 C4 C3 O1 177.77(10)
O2 C4 C3 C2 176.08(11)
C5 C4 C3 C2 53.82(13)
C1 C2 C3 O1 -145.01(11)
C1' C2 C3 O1 34.59(14)
C1 C2 C3 C4 -23.75(16)
C1' C2 C3 C4 155.85(11)
C2 C1 C7 O5 -126.80(12)
C6 C1 C7 O5 55.93(15)
